data_4339207
loop_
_publ_author_name
'Shi, Fa-Nian'
'Cunha-Silva, Lu\'is'
'Hardie, Michaele J.'
'Trindade, Tito'
'Paz, Filipe A Almeida'
'Rocha, Jo\~ao'

_publ_section_title
;
 Heterodimetallic germanium(IV) complex structures with transition metals.
;
_journal_issue 16
_journal_name_full 'Inorganic chemistry'
_journal_page_first 6502
_journal_page_last 6515
_journal_paper_doi 10.1021/ic700507j
_journal_volume 46
_journal_year 2007
_chemical_formula_moiety 'C36 H24 Cu N6, C6 Ge O12'
_chemical_formula_sum 'C42 H24 Cu Ge N6 O12'
_chemical_formula_weight 940.80
_chemical_name_systematic
; 
 ? 
;
_space_group_IT_number 14
_symmetry_cell_setting monoclinic
_symmetry_space_group_name_Hall '-P 2ybc'
_symmetry_space_group_name_H-M 'P 1 21/c 1'
_atom_sites_solution_hydrogens geom
_atom_sites_solution_primary direct
_atom_sites_solution_secondary difmap
_audit_creation_date '21 March 2006'
_audit_creation_method 'SHELXL-97, manual editing plus enCIFer'
_cell_angle_alpha 90.00
_cell_angle_beta 97.982(3)
_cell_angle_gamma 90.00
_cell_formula_units_Z 4
_cell_length_a 14.1076(9)
_cell_length_b 12.9140(8)
_cell_length_c 20.8073(13)
_cell_measurement_temperature 150(2)
_cell_volume 3754.1(4)
_computing_cell_refinement 'SAINT (Buker, 2001)'
_computing_data_collection 'SMART (Bruker, 2001)'
_computing_data_reduction 'SAINT (Buker, 2001)'
_computing_molecular_graphics 'SHELXTL (Bruker, 2001)'
_computing_publication_material 'SHELXTL (Bruker, 2001)'
_computing_structure_refinement 'SHELXTL (Bruker, 2001)'
_computing_structure_solution 'SHELXS-97 (Sheldrick, 1990)'
_diffrn_ambient_temperature 150(2)
_diffrn_measured_fraction_theta_full 0.993
_diffrn_measured_fraction_theta_max 0.993
_diffrn_measurement_device_type 'Bruker ApexII CCD detector'
_diffrn_measurement_method 'Thin slice \w and \f scans'
_diffrn_radiation_source 'Bruker rotating anode'
_diffrn_radiation_type MoK\a
_diffrn_radiation_wavelength 0.71073
_diffrn_reflns_av_R_equivalents 0.0699
_diffrn_reflns_av_sigmaI/netI 0.0371
_diffrn_reflns_limit_h_max 16
_diffrn_reflns_limit_h_min -15
_diffrn_reflns_limit_k_max 15
_diffrn_reflns_limit_k_min -15
_diffrn_reflns_limit_l_max 24
_diffrn_reflns_limit_l_min -24
_diffrn_reflns_number 66242
_diffrn_reflns_theta_full 25.12
_diffrn_reflns_theta_max 25.12
_diffrn_reflns_theta_min 1.98
_diffrn_standards_number 0
_exptl_absorpt_coefficient_mu 1.445
_exptl_absorpt_correction_T_max 0.8344
_exptl_absorpt_correction_T_min 0.8017
_exptl_absorpt_correction_type multi-scan
_exptl_absorpt_process_details 'Sortav (Blessing 1995)'
_exptl_crystal_colour Blue-green
_exptl_crystal_density_diffrn 1.665
_exptl_crystal_density_method 'not measured'
_exptl_crystal_description Prism
_exptl_crystal_F_000 1900
_exptl_crystal_size_max 0.16
_exptl_crystal_size_mid 0.15
_exptl_crystal_size_min 0.13
_refine_diff_density_max 0.389
_refine_diff_density_min -0.452
_refine_diff_density_rms 0.068
_refine_ls_extinction_method none
_refine_ls_goodness_of_fit_ref 1.027
_refine_ls_hydrogen_treatment constr
_refine_ls_matrix_type full
_refine_ls_number_parameters 559
_refine_ls_number_reflns 6659
_refine_ls_number_restraints 0
_refine_ls_restrained_S_all 1.027
_refine_ls_R_factor_all 0.0458
_refine_ls_R_factor_gt 0.0309
_refine_ls_shift/su_max 0.002
_refine_ls_shift/su_mean 0.000
_refine_ls_structure_factor_coef Fsqd
_refine_ls_weighting_details 'calc w=1/[\s^2^(Fo^2^)+(0.0260P)^2^+4.0608P] where P=(Fo^2^+2Fc^2^)/3'
_refine_ls_weighting_scheme calc
_refine_ls_wR_factor_gt 0.0672
_refine_ls_wR_factor_ref 0.0744
_reflns_number_gt 5337
_reflns_number_total 6659
_reflns_threshold_expression >2sigma(I)
_cod_data_source_file ic700507j-file004.cif
_cod_data_source_block 1b
_cod_depositor_comments
;
The following automatic conversions were performed:

'_symmetry_cell_setting' value 'Monoclinic' changed to 'monoclinic'
according to
/usr/data/users/saulius/automatic-downloads/retrospective/ACS/lib/dictionaries/cif_core.dic
dictionary named 'cif_core.dic' version 2.4.2 from 2011-04-26.

Automatic conversion script
Id: cif_fix_values 2281 2013-09-26 08:29:07Z andrius 
;
_cod_original_sg_symbol_H-M 'P 21/c'
_cod_database_code 4339207

loop_
_symmetry_equiv_pos_as_xyz
'x, y, z'
'-x, y+1/2, -z+1/2'
'-x, -y, -z'
'x, -y-1/2, z-1/2'

loop_
_atom_site_label
_atom_site_type_symbol
_atom_site_fract_x
_atom_site_fract_y
_atom_site_fract_z
_atom_site_U_iso_or_equiv
_atom_site_adp_type
_atom_site_occupancy
_atom_site_symmetry_multiplicity
_atom_site_calc_flag
_atom_site_refinement_flags
Ge1 Ge 0.73694(2) 0.05327(2) 0.185374(13) 0.01886(8) Uani 1 1 d .
O7 O 0.78273(14) 0.05349(14) 0.10477(9) 0.0257(5) Uani 1 1 d .
O1 O 0.68982(13) 0.06427(14) 0.26577(8) 0.0233(4) Uani 1 1 d .
O5 O 0.76692(14) 0.19435(14) 0.18951(9) 0.0243(4) Uani 1 1 d .
O11 O 0.71868(13) -0.09120(14) 0.17734(9) 0.0225(4) Uani 1 1 d .
O12 O 0.79783(14) -0.23970(14) 0.19951(9) 0.0282(5) Uani 1 1 d .
O3 O 0.61003(14) 0.07038(14) 0.14664(9) 0.0246(4) Uani 1 1 d .
O4 O 0.46182(15) 0.06290(16) 0.17443(11) 0.0354(5) Uani 1 1 d .
O9 O 0.85843(13) 0.02051(14) 0.23179(9) 0.0227(4) Uani 1 1 d .
O10 O 0.94743(14) -0.11692(15) 0.26664(9) 0.0280(5) Uani 1 1 d .
O6 O 0.83641(16) 0.31551(15) 0.13518(10) 0.0370(5) Uani 1 1 d .
C6 C 0.7930(2) -0.1463(2) 0.20220(12) 0.0198(6) Uani 1 1 d .
O8 O 0.86128(18) 0.15690(17) 0.04365(11) 0.0441(6) Uani 1 1 d .
O2 O 0.55147(15) 0.08610(17) 0.30505(10) 0.0368(5) Uani 1 1 d .
C5 C 0.8758(2) -0.0791(2) 0.23757(13) 0.0208(6) Uani 1 1 d .
C4 C 0.8213(2) 0.1422(2) 0.09043(14) 0.0267(7) Uani 1 1 d .
C1 C 0.5961(2) 0.0738(2) 0.25995(13) 0.0224(6) Uani 1 1 d .
C2 C 0.5475(2) 0.0683(2) 0.18829(14) 0.0237(6) Uani 1 1 d .
C3 C 0.8095(2) 0.2281(2) 0.14112(13) 0.0245(6) Uani 1 1 d .
Cu1 Cu 0.25240(2) 0.22206(2) 0.059866(15) 0.01759(9) Uani 1 1 d .
N6 N 0.34831(16) 0.27696(16) 0.00213(10) 0.0200(5) Uani 1 1 d .
N1 N 0.19446(16) 0.39491(17) 0.05452(11) 0.0201(5) Uani 1 1 d .
N2 N 0.14010(15) 0.21863(16) -0.01269(10) 0.0186(5) Uani 1 1 d .
N5 N 0.36001(15) 0.26475(16) 0.13137(10) 0.0176(5) Uani 1 1 d .
N4 N 0.30149(16) 0.05176(17) 0.05277(11) 0.0210(5) Uani 1 1 d .
N3 N 0.17688(15) 0.14836(16) 0.12180(10) 0.0179(5) Uani 1 1 d .
C8 C 0.2015(2) 0.5806(2) 0.06114(14) 0.0263(7) Uani 1 1 d .
H8 H 0.2258 0.6401 0.0848 0.032 Uiso 1 1 calc R
C11 C 0.13687(19) 0.4049(2) -0.00359(12) 0.0180(6) Uani 1 1 d .
C7 C 0.2251(2) 0.4812(2) 0.08539(14) 0.0234(6) Uani 1 1 d .
H7 H 0.2650 0.4753 0.1259 0.028 Uiso 1 1 calc R
C25 C 0.2999(2) -0.1035(2) 0.11915(15) 0.0266(7) Uani 1 1 d .
C12 C 0.10414(18) 0.3110(2) -0.03709(12) 0.0176(6) Uani 1 1 d .
C22 C 0.1687(2) -0.0031(2) 0.18947(13) 0.0238(6) Uani 1 1 d .
C32 C 0.4398(2) 0.3017(2) 0.23814(14) 0.0268(7) Uani 1 1 d .
H32 H 0.4380 0.3009 0.2836 0.032 Uiso 1 1 calc R
C24 C 0.27141(19) -0.0013(2) 0.10252(13) 0.0199(6) Uani 1 1 d .
C42 C 0.3390(2) 0.2864(2) -0.06227(13) 0.0244(6) Uani 1 1 d .
H42 H 0.2823 0.2615 -0.0874 0.029 Uiso 1 1 calc R
C23 C 0.20453(19) 0.0497(2) 0.13868(12) 0.0183(6) Uani 1 1 d .
C35 C 0.43723(18) 0.30562(19) 0.10693(13) 0.0172(6) Uani 1 1 d .
C21 C 0.0983(2) 0.0474(2) 0.22044(13) 0.0282(7) Uani 1 1 d .
H21 H 0.0729 0.0145 0.2551 0.034 Uiso 1 1 calc R
C14 C 0.0097(2) 0.4162(2) -0.12096(13) 0.0251(7) Uani 1 1 d .
H14 H -0.0342 0.4204 -0.1598 0.030 Uiso 1 1 calc R
C19 C 0.10926(19) 0.1929(2) 0.15119(13) 0.0226(6) Uani 1 1 d .
H19 H 0.0887 0.2608 0.1384 0.027 Uiso 1 1 calc R
C36 C 0.43063(19) 0.31180(19) 0.03757(13) 0.0181(6) Uani 1 1 d .
C37 C 0.5062(2) 0.3558(2) 0.00916(14) 0.0228(6) Uani 1 1 d .
C33 C 0.5174(2) 0.3416(2) 0.21420(14) 0.0267(7) Uani 1 1 d .
H33 H 0.5701 0.3682 0.2429 0.032 Uiso 1 1 calc R
C30 C 0.3608(2) 0.0042(2) 0.01808(15) 0.0293(7) Uani 1 1 d .
H30 H 0.3822 0.0405 -0.0169 0.035 Uiso 1 1 calc R
C16 C 0.0046(2) 0.2221(2) -0.12326(13) 0.0264(7) Uani 1 1 d .
H16 H -0.0405 0.2225 -0.1617 0.032 Uiso 1 1 calc R
C10 C 0.10822(19) 0.5013(2) -0.03137(13) 0.0199(6) Uani 1 1 d .
C31 C 0.3630(2) 0.2619(2) 0.19556(13) 0.0206(6) Uani 1 1 d .
H31 H 0.3109 0.2317 0.2132 0.025 Uiso 1 1 calc R
C18 C 0.1063(2) 0.1310(2) -0.04101(13) 0.0246(6) Uani 1 1 d .
H18 H 0.1301 0.0669 -0.0232 0.030 Uiso 1 1 calc R
C13 C 0.03801(19) 0.3164(2) -0.09461(13) 0.0210(6) Uani 1 1 d .
C20 C 0.0673(2) 0.1436(2) 0.20012(14) 0.0273(7) Uani 1 1 d .
H20 H 0.0178 0.1768 0.2190 0.033 Uiso 1 1 calc R
C9 C 0.1433(2) 0.5913(2) 0.00319(14) 0.0240(7) Uani 1 1 d .
H9 H 0.1265 0.6582 -0.0137 0.029 Uiso 1 1 calc R
C41 C 0.4096(2) 0.3317(2) -0.09427(14) 0.0299(7) Uani 1 1 d .
H41 H 0.3998 0.3384 -0.1402 0.036 Uiso 1 1 calc R
C39 C 0.5966(2) 0.3827(2) 0.11630(15) 0.0286(7) Uani 1 1 d .
H39 H 0.6531 0.4056 0.1426 0.034 Uiso 1 1 calc R
C27 C 0.2018(2) -0.1056(2) 0.20628(14) 0.0300(7) Uani 1 1 d .
H27 H 0.1796 -0.1403 0.2416 0.036 Uiso 1 1 calc R
C15 C 0.0443(2) 0.5042(2) -0.09168(13) 0.0253(7) Uani 1 1 d .
H15 H 0.0262 0.5691 -0.1111 0.030 Uiso 1 1 calc R
C17 C 0.0368(2) 0.1303(2) -0.09612(14) 0.0280(7) Uani 1 1 d .
H17 H 0.0125 0.0666 -0.1144 0.034 Uiso 1 1 calc R
C38 C 0.5910(2) 0.3882(2) 0.05098(16) 0.0304(7) Uani 1 1 d .
H38 H 0.6441 0.4140 0.0323 0.036 Uiso 1 1 calc R
C34 C 0.51894(19) 0.3432(2) 0.14648(14) 0.0229(6) Uani 1 1 d .
C26 C 0.2641(2) -0.1535(2) 0.17247(15) 0.0330(8) Uani 1 1 d .
H26 H 0.2847 -0.2218 0.1842 0.040 Uiso 1 1 calc R
C29 C 0.3929(2) -0.0971(2) 0.03094(18) 0.0397(9) Uani 1 1 d .
H29 H 0.4351 -0.1287 0.0049 0.048 Uiso 1 1 calc R
C40 C 0.4927(2) 0.3662(2) -0.05903(14) 0.0281(7) Uani 1 1 d .
H40 H 0.5411 0.3969 -0.0803 0.034 Uiso 1 1 calc R
C28 C 0.3632(2) -0.1504(2) 0.08131(17) 0.0376(8) Uani 1 1 d .
H28 H 0.3852 -0.2189 0.0907 0.045 Uiso 1 1 calc R

loop_
_atom_site_aniso_label
_atom_site_aniso_U_11
_atom_site_aniso_U_22
_atom_site_aniso_U_33
_atom_site_aniso_U_23
_atom_site_aniso_U_13
_atom_site_aniso_U_12
Ge1 0.02336(17) 0.01828(15) 0.01480(15) -0.00089(12) 0.00218(12) -0.00161(12)
O7 0.0371(12) 0.0210(10) 0.0203(10) -0.0035(8) 0.0089(9) -0.0009(9)
O1 0.0254(11) 0.0292(11) 0.0150(10) 0.0009(8) 0.0021(8) -0.0009(9)
O5 0.0343(12) 0.0192(10) 0.0203(10) -0.0016(8) 0.0068(9) -0.0013(9)
O11 0.0222(11) 0.0201(10) 0.0235(11) 0.0011(8) -0.0024(8) -0.0027(8)
O12 0.0338(12) 0.0199(11) 0.0289(12) 0.0010(9) -0.0023(9) -0.0033(9)
O3 0.0275(11) 0.0269(11) 0.0181(10) 0.0005(8) -0.0015(9) 0.0018(9)
O4 0.0237(13) 0.0377(13) 0.0429(13) -0.0046(10) -0.0017(10) 0.0042(10)
O9 0.0226(11) 0.0189(10) 0.0255(11) -0.0016(8) -0.0002(8) -0.0045(8)
O10 0.0233(12) 0.0284(11) 0.0300(12) 0.0029(9) -0.0043(9) -0.0038(9)
O6 0.0527(15) 0.0231(12) 0.0377(13) -0.0013(10) 0.0157(11) -0.0101(10)
C6 0.0256(16) 0.0214(15) 0.0127(14) 0.0014(11) 0.0041(12) -0.0031(12)
O8 0.0674(17) 0.0352(13) 0.0371(13) 0.0031(10) 0.0333(13) -0.0007(12)
O2 0.0394(13) 0.0465(14) 0.0272(12) 0.0004(10) 0.0145(11) 0.0078(11)
C5 0.0217(16) 0.0235(16) 0.0179(14) -0.0002(12) 0.0047(12) -0.0041(12)
C4 0.0338(18) 0.0236(16) 0.0241(16) 0.0018(12) 0.0090(14) 0.0015(13)
C1 0.0287(17) 0.0157(14) 0.0232(16) 0.0020(11) 0.0052(13) 0.0006(12)
C2 0.0293(18) 0.0147(14) 0.0266(16) -0.0015(12) 0.0029(14) 0.0037(12)
C3 0.0275(16) 0.0229(15) 0.0231(16) 0.0022(12) 0.0030(13) -0.0011(13)
Cu1 0.01913(19) 0.01934(17) 0.01400(17) 0.00048(13) 0.00121(13) -0.00063(14)
N6 0.0255(13) 0.0167(12) 0.0176(12) -0.0020(9) 0.0023(10) 0.0025(10)
N1 0.0198(13) 0.0214(12) 0.0188(12) -0.0014(10) 0.0009(10) 0.0006(10)
N2 0.0205(12) 0.0176(12) 0.0178(12) -0.0016(9) 0.0031(10) 0.0000(9)
N5 0.0194(12) 0.0161(11) 0.0170(12) 0.0021(9) 0.0018(10) 0.0051(9)
N4 0.0189(13) 0.0218(12) 0.0221(12) -0.0033(10) 0.0017(10) 0.0030(10)
N3 0.0173(12) 0.0177(12) 0.0183(12) -0.0015(9) 0.0009(10) -0.0010(9)
C8 0.0281(17) 0.0218(15) 0.0305(17) -0.0058(13) 0.0096(14) -0.0041(12)
C11 0.0187(15) 0.0212(14) 0.0151(14) 0.0007(11) 0.0059(11) 0.0003(11)
C7 0.0238(16) 0.0240(15) 0.0224(15) -0.0053(12) 0.0033(12) -0.0012(12)
C25 0.0180(15) 0.0201(15) 0.0386(18) -0.0022(13) -0.0071(13) -0.0019(12)
C12 0.0143(14) 0.0233(14) 0.0162(14) -0.0005(11) 0.0053(11) -0.0008(11)
C22 0.0235(16) 0.0265(16) 0.0189(15) 0.0014(12) -0.0056(12) -0.0090(12)
C32 0.0319(18) 0.0297(16) 0.0173(15) 0.0016(12) -0.0015(13) 0.0079(13)
C24 0.0144(14) 0.0181(14) 0.0249(15) -0.0036(12) -0.0051(12) -0.0031(11)
C42 0.0337(17) 0.0246(15) 0.0152(14) -0.0026(12) 0.0043(13) 0.0028(13)
C23 0.0174(14) 0.0183(14) 0.0172(14) -0.0020(11) -0.0044(11) -0.0025(11)
C35 0.0179(14) 0.0128(13) 0.0212(14) 0.0003(11) 0.0043(12) 0.0036(11)
C21 0.0308(18) 0.0364(18) 0.0179(15) -0.0046(13) 0.0058(13) -0.0172(14)
C14 0.0181(15) 0.0391(18) 0.0177(15) 0.0083(13) 0.0014(12) 0.0007(13)
C19 0.0189(15) 0.0247(15) 0.0237(15) -0.0063(12) 0.0008(12) -0.0020(12)
C36 0.0212(15) 0.0136(13) 0.0200(14) -0.0014(11) 0.0047(12) 0.0049(11)
C37 0.0264(16) 0.0145(14) 0.0299(16) -0.0002(12) 0.0120(13) 0.0039(12)
C33 0.0271(17) 0.0251(16) 0.0241(16) -0.0018(13) -0.0095(13) 0.0017(13)
C30 0.0241(17) 0.0307(17) 0.0339(18) -0.0083(14) 0.0065(14) 0.0007(13)
C16 0.0175(15) 0.0439(19) 0.0168(15) -0.0051(13) -0.0010(12) -0.0078(13)
C10 0.0179(15) 0.0245(15) 0.0188(14) 0.0046(12) 0.0084(12) 0.0028(12)
C31 0.0243(16) 0.0216(14) 0.0159(14) 0.0007(11) 0.0027(12) 0.0024(12)
C18 0.0270(17) 0.0216(15) 0.0253(16) -0.0032(12) 0.0037(13) -0.0021(12)
C13 0.0157(15) 0.0322(16) 0.0154(14) 0.0014(12) 0.0031(11) -0.0004(12)
C20 0.0229(16) 0.0344(17) 0.0261(16) -0.0111(13) 0.0087(13) -0.0092(13)
C9 0.0255(16) 0.0201(15) 0.0288(17) 0.0054(12) 0.0125(13) 0.0028(12)
C41 0.047(2) 0.0264(16) 0.0190(15) -0.0007(13) 0.0124(14) 0.0088(14)
C39 0.0188(16) 0.0238(16) 0.0422(19) -0.0036(14) 0.0010(14) -0.0011(12)
C27 0.0313(18) 0.0301(17) 0.0247(17) 0.0099(13) -0.0092(14) -0.0126(14)
C15 0.0229(16) 0.0299(17) 0.0242(16) 0.0130(13) 0.0070(13) 0.0054(13)
C17 0.0278(17) 0.0291(17) 0.0262(16) -0.0074(13) 0.0002(13) -0.0096(13)
C38 0.0219(17) 0.0263(16) 0.046(2) 0.0012(14) 0.0146(15) -0.0010(13)
C34 0.0210(16) 0.0181(14) 0.0289(16) -0.0006(12) 0.0010(13) 0.0052(12)
C26 0.0285(18) 0.0202(15) 0.044(2) 0.0071(14) -0.0168(15) -0.0054(13)
C29 0.0275(18) 0.0312(18) 0.062(2) -0.0160(17) 0.0123(17) 0.0063(14)
C40 0.0372(19) 0.0177(15) 0.0338(18) 0.0021(13) 0.0202(15) 0.0052(13)
C28 0.0277(18) 0.0211(16) 0.062(2) -0.0027(16) -0.0005(17) 0.0066(13)

loop_
_atom_type_symbol
_atom_type_description
_atom_type_scat_dispersion_real
_atom_type_scat_dispersion_imag
_atom_type_scat_source
C C 0.0033 0.0016 'International Tables Vol C Tables 4.2.6.8 and 6.1.1.4'
H H 0.0000 0.0000 'International Tables Vol C Tables 4.2.6.8 and 6.1.1.4'
N N 0.0061 0.0033 'International Tables Vol C Tables 4.2.6.8 and 6.1.1.4'
O O 0.0106 0.0060 'International Tables Vol C Tables 4.2.6.8 and 6.1.1.4'
Ge Ge 0.1547 1.8001 'International Tables Vol C Tables 4.2.6.8 and 6.1.1.4'
Cu Cu 0.3201 1.2651 'International Tables Vol C Tables 4.2.6.8 and 6.1.1.4'

loop_
_geom_angle_atom_site_label_1
_geom_angle_atom_site_label_2
_geom_angle_atom_site_label_3
_geom_angle
O5 Ge1 O3 95.83(8)
O5 Ge1 O7 86.33(8)
O3 Ge1 O7 92.43(8)
O5 Ge1 O11 173.95(8)
O3 Ge1 O11 88.16(8)
O7 Ge1 O11 88.98(8)
O5 Ge1 O1 89.49(8)
O3 Ge1 O1 86.52(8)
O7 Ge1 O1 175.57(8)
O11 Ge1 O1 95.29(8)
O5 Ge1 O9 90.64(8)
O3 Ge1 O9 171.66(8)
O7 Ge1 O9 93.24(8)
O11 Ge1 O9 85.82(8)
O1 Ge1 O9 88.28(8)
C4 O7 Ge1 113.99(17)
C1 O1 Ge1 113.44(17)
C3 O5 Ge1 114.32(17)
C6 O11 Ge1 114.15(16)
C2 O3 Ge1 113.67(17)
C5 O9 Ge1 114.19(17)
O12 C6 O11 124.7(3)
O12 C6 C5 122.4(2)
O11 C6 C5 113.0(2)
O10 C5 O9 125.1(3)
O10 C5 C6 122.2(2)
O9 C5 C6 112.7(2)
O8 C4 O7 124.9(3)
O8 C4 C3 122.8(3)
O7 C4 C3 112.3(2)
O2 C1 O1 124.4(3)
O2 C1 C2 122.8(3)
O1 C1 C2 112.8(2)
O4 C2 O3 125.7(3)
O4 C2 C1 121.8(3)
O3 C2 C1 112.5(2)
O6 C3 O5 125.0(3)
O6 C3 C4 122.3(3)
O5 C3 C4 112.7(2)
N3 Cu1 N2 92.17(9)
N3 Cu1 N5 93.83(8)
N2 Cu1 N5 165.61(8)
N3 Cu1 N6 169.42(9)
N2 Cu1 N6 94.70(9)
N5 Cu1 N6 81.38(9)
N3 Cu1 N4 77.42(8)
N2 Cu1 N4 98.11(8)
N5 Cu1 N4 95.96(8)
N6 Cu1 N4 93.63(8)
N3 Cu1 N1 105.32(8)
N2 Cu1 N1 75.98(8)
N5 Cu1 N1 89.81(8)
N6 Cu1 N1 84.19(8)
N4 Cu1 N1 173.47(8)
C42 N6 C36 118.1(2)
C42 N6 Cu1 129.63(19)
C36 N6 Cu1 112.22(17)
C7 N1 C11 117.5(2)
C7 N1 Cu1 132.78(19)
C11 N1 Cu1 106.81(16)
C18 N2 C12 119.0(2)
C18 N2 Cu1 122.77(19)
C12 N2 Cu1 117.91(17)
C31 N5 C35 117.8(2)
C31 N5 Cu1 129.70(19)
C35 N5 Cu1 112.42(17)
C30 N4 C24 117.9(2)
C30 N4 Cu1 133.6(2)
C24 N4 Cu1 107.63(16)
C19 N3 C23 118.8(2)
C19 N3 Cu1 124.30(18)
C23 N3 Cu1 116.55(17)
C9 C8 C7 119.5(3)
C9 C8 H8 120.2
C7 C8 H8 120.2
N1 C11 C10 123.3(2)
N1 C11 C12 117.3(2)
C10 C11 C12 119.4(2)
N1 C7 C8 123.3(3)
N1 C7 H7 118.4
C8 C7 H7 118.4
C28 C25 C24 116.6(3)
C28 C25 C26 123.9(3)
C24 C25 C26 119.6(3)
N2 C12 C13 121.7(2)
N2 C12 C11 118.5(2)
C13 C12 C11 119.8(2)
C23 C22 C21 117.8(3)
C23 C22 C27 119.5(3)
C21 C22 C27 122.7(3)
C33 C32 C31 119.8(3)
C33 C32 H32 120.1
C31 C32 H32 120.1
N4 C24 C25 123.5(3)
N4 C24 C23 117.6(2)
C25 C24 C23 118.9(3)
N6 C42 C41 122.6(3)
N6 C42 H42 118.7
C41 C42 H42 118.7
N3 C23 C22 121.7(2)
N3 C23 C24 118.4(2)
C22 C23 C24 119.9(2)
N5 C35 C34 123.0(2)
N5 C35 C36 116.8(2)
C34 C35 C36 120.2(2)
C20 C21 C22 119.5(3)
C20 C21 H21 120.2
C22 C21 H21 120.2
C15 C14 C13 121.4(3)
C15 C14 H14 119.3
C13 C14 H14 119.3
N3 C19 C20 122.6(3)
N3 C19 H19 118.7
C20 C19 H19 118.7
N6 C36 C37 123.0(2)
N6 C36 C35 117.2(2)
C37 C36 C35 119.8(2)
C36 C37 C40 117.1(3)
C36 C37 C38 118.5(3)
C40 C37 C38 124.3(3)
C32 C33 C34 119.6(3)
C32 C33 H33 120.2
C34 C33 H33 120.2
N4 C30 C29 122.7(3)
N4 C30 H30 118.6
C29 C30 H30 118.6
C17 C16 C13 120.3(3)
C17 C16 H16 119.9
C13 C16 H16 119.9
C11 C10 C9 117.1(2)
C11 C10 C15 119.4(2)
C9 C10 C15 123.5(2)
N5 C31 C32 122.7(3)
N5 C31 H31 118.7
C32 C31 H31 118.7
N2 C18 C17 122.3(3)
N2 C18 H18 118.8
C17 C18 H18 118.8
C16 C13 C12 117.3(3)
C16 C13 C14 123.8(3)
C12 C13 C14 118.9(2)
C21 C20 C19 119.3(3)
C21 C20 H20 120.3
C19 C20 H20 120.3
C8 C9 C10 119.2(3)
C8 C9 H9 120.4
C10 C9 H9 120.4
C40 C41 C42 119.6(3)
C40 C41 H41 120.2
C42 C41 H41 120.2
C38 C39 C34 121.3(3)
C38 C39 H39 119.4
C34 C39 H39 119.4
C26 C27 C22 120.7(3)
C26 C27 H27 119.6
C22 C27 H27 119.6
C14 C15 C10 121.0(3)
C14 C15 H15 119.5
C10 C15 H15 119.5
C16 C17 C18 119.2(3)
C16 C17 H17 120.4
C18 C17 H17 120.4
C39 C38 C37 121.3(3)
C39 C38 H38 119.4
C37 C38 H38 119.4
C35 C34 C33 117.0(3)
C35 C34 C39 118.8(3)
C33 C34 C39 124.2(3)
C27 C26 C25 121.4(3)
C27 C26 H26 119.3
C25 C26 H26 119.3
C28 C29 C30 119.4(3)
C28 C29 H29 120.3
C30 C29 H29 120.3
C41 C40 C37 119.5(3)
C41 C40 H40 120.2
C37 C40 H40 120.2
C29 C28 C25 119.9(3)
C29 C28 H28 120.0
C25 C28 H28 120.0

loop_
_geom_bond_atom_site_label_1
_geom_bond_atom_site_label_2
_geom_bond_distance
Ge1 O5 1.8697(18)
Ge1 O3 1.8717(19)
Ge1 O7 1.8791(18)
Ge1 O11 1.8876(18)
Ge1 O1 1.8892(18)
Ge1 O9 1.8947(18)
O7 C4 1.320(3)
O1 C1 1.316(3)
O5 C3 1.316(3)
O11 C6 1.313(3)
O12 C6 1.210(3)
O3 C2 1.320(3)
O4 C2 1.205(3)
O9 C5 1.311(3)
O10 C5 1.207(3)
O6 C3 1.203(3)
C6 C5 1.555(4)
O8 C4 1.206(3)
O2 C1 1.211(3)
C4 C3 1.555(4)
C1 C2 1.554(4)
Cu1 N3 2.021(2)
Cu1 N2 2.031(2)
Cu1 N5 2.048(2)
Cu1 N6 2.056(2)
Cu1 N4 2.317(2)
Cu1 N1 2.374(2)
N6 C42 1.334(3)
N6 C36 1.363(3)
N1 C7 1.328(3)
N1 C11 1.366(3)
N2 C18 1.333(3)
N2 C12 1.367(3)
N5 C31 1.331(3)
N5 C35 1.370(3)
N4 C30 1.329(3)
N4 C24 1.358(3)
N3 C19 1.333(3)
N3 C23 1.365(3)
C8 C9 1.369(4)
C8 C7 1.402(4)
C8 H8 0.9500
C11 C10 1.407(4)
C11 C12 1.442(4)
C7 H7 0.9500
C25 C28 1.407(4)
C25 C24 1.408(4)
C25 C26 1.435(4)
C12 C13 1.413(4)
C22 C23 1.409(4)
C22 C21 1.415(4)
C22 C27 1.431(4)
C32 C33 1.365(4)
C32 C31 1.399(4)
C32 H32 0.9500
C24 C23 1.445(4)
C42 C41 1.400(4)
C42 H42 0.9500
C35 C34 1.406(4)
C35 C36 1.436(4)
C21 C20 1.365(4)
C21 H21 0.9500
C14 C15 1.348(4)
C14 C13 1.435(4)
C14 H14 0.9500
C19 C20 1.400(4)
C19 H19 0.9500
C36 C37 1.408(4)
C37 C40 1.412(4)
C37 C38 1.441(4)
C33 C34 1.412(4)
C33 H33 0.9500
C30 C29 1.398(4)
C30 H30 0.9500
C16 C17 1.365(4)
C16 C13 1.408(4)
C16 H16 0.9500
C10 C9 1.419(4)
C10 C15 1.441(4)
C31 H31 0.9500
C18 C17 1.401(4)
C18 H18 0.9500
C20 H20 0.9500
C9 H9 0.9500
C41 C40 1.369(4)
C41 H41 0.9500
C39 C38 1.352(4)
C39 C34 1.430(4)
C39 H39 0.9500
C27 C26 1.350(4)
C27 H27 0.9500
C15 H15 0.9500
C17 H17 0.9500
C38 H38 0.9500
C26 H26 0.9500
C29 C28 1.368(5)
C29 H29 0.9500
C40 H40 0.9500
C28 H28 0.9500

loop_
_geom_torsion_atom_site_label_1
_geom_torsion_atom_site_label_2
_geom_torsion_atom_site_label_3
_geom_torsion_atom_site_label_4
_geom_torsion
O5 Ge1 O7 C4 5.8(2)
O3 Ge1 O7 C4 101.5(2)
O11 Ge1 O7 C4 -170.4(2)
O1 Ge1 O7 C4 25.4(12)
O9 Ge1 O7 C4 -84.6(2)
O5 Ge1 O1 C1 98.44(18)
O3 Ge1 O1 C1 2.57(18)
O7 Ge1 O1 C1 78.9(11)
O11 Ge1 O1 C1 -85.26(18)
O9 Ge1 O1 C1 -170.90(18)
O3 Ge1 O5 C3 -96.36(19)
O7 Ge1 O5 C3 -4.29(19)
O11 Ge1 O5 C3 34.8(9)
O1 Ge1 O5 C3 177.19(19)
O9 Ge1 O5 C3 88.92(19)
O5 Ge1 O11 C6 51.3(8)
O3 Ge1 O11 C6 -177.23(18)
O7 Ge1 O11 C6 90.31(18)
O1 Ge1 O11 C6 -90.90(18)
O9 Ge1 O11 C6 -3.02(17)
O5 Ge1 O3 C2 -97.34(18)
O7 Ge1 O3 C2 176.11(18)
O11 Ge1 O3 C2 87.21(18)
O1 Ge1 O3 C2 -8.21(18)
O9 Ge1 O3 C2 43.4(6)
O5 Ge1 O9 C5 -174.93(18)
O3 Ge1 O9 C5 44.1(6)
O7 Ge1 O9 C5 -88.57(18)
O11 Ge1 O9 C5 0.16(18)
O1 Ge1 O9 C5 95.60(18)
Ge1 O11 C6 O12 -176.4(2)
Ge1 O11 C6 C5 4.8(3)
Ge1 O9 C5 O10 -177.9(2)
Ge1 O9 C5 C6 2.3(3)
O12 C6 C5 O10 -3.3(4)
O11 C6 C5 O10 175.5(2)
O12 C6 C5 O9 176.5(2)
O11 C6 C5 O9 -4.7(3)
Ge1 O7 C4 O8 174.2(3)
Ge1 O7 C4 C3 -5.9(3)
Ge1 O1 C1 O2 -176.9(2)
Ge1 O1 C1 C2 2.7(3)
Ge1 O3 C2 O4 -168.8(2)
Ge1 O3 C2 C1 11.2(3)
O2 C1 C2 O4 -9.6(4)
O1 C1 C2 O4 170.8(3)
O2 C1 C2 O3 170.4(3)
O1 C1 C2 O3 -9.3(3)
Ge1 O5 C3 O6 -178.5(2)
Ge1 O5 C3 C4 2.1(3)
O8 C4 C3 O6 3.0(5)
O7 C4 C3 O6 -176.9(3)
O8 C4 C3 O5 -177.6(3)
O7 C4 C3 O5 2.5(4)
N3 Cu1 N6 C42 119.7(5)
N2 Cu1 N6 C42 -10.6(2)
N5 Cu1 N6 C42 -176.7(2)
N4 Cu1 N6 C42 87.8(2)
N1 Cu1 N6 C42 -86.0(2)
N3 Cu1 N6 C36 -63.4(5)
N2 Cu1 N6 C36 166.31(17)
N5 Cu1 N6 C36 0.26(17)
N4 Cu1 N6 C36 -95.23(17)
N1 Cu1 N6 C36 90.95(17)
N3 Cu1 N1 C7 95.9(2)
N2 Cu1 N1 C7 -175.7(3)
N5 Cu1 N1 C7 2.0(3)
N6 Cu1 N1 C7 -79.4(3)
N4 Cu1 N1 C7 -150.1(6)
N3 Cu1 N1 C11 -104.51(17)
N2 Cu1 N1 C11 -16.11(16)
N5 Cu1 N1 C11 161.57(17)
N6 Cu1 N1 C11 80.22(17)
N4 Cu1 N1 C11 9.5(8)
N3 Cu1 N2 C18 -67.2(2)
N5 Cu1 N2 C18 178.3(3)
N6 Cu1 N2 C18 104.8(2)
N4 Cu1 N2 C18 10.4(2)
N1 Cu1 N2 C18 -172.4(2)
N3 Cu1 N2 C12 119.09(19)
N5 Cu1 N2 C12 4.5(4)
N6 Cu1 N2 C12 -68.97(19)
N4 Cu1 N2 C12 -163.32(18)
N1 Cu1 N2 C12 13.84(17)
N3 Cu1 N5 C31 -12.5(2)
N2 Cu1 N5 C31 101.9(4)
N6 Cu1 N5 C31 177.0(2)
N4 Cu1 N5 C31 -90.3(2)
N1 Cu1 N5 C31 92.8(2)
N3 Cu1 N5 C35 170.37(17)
N2 Cu1 N5 C35 -75.2(4)
N6 Cu1 N5 C35 -0.15(17)
N4 Cu1 N5 C35 92.63(17)
N1 Cu1 N5 C35 -84.30(17)
N3 Cu1 N4 C30 178.3(3)
N2 Cu1 N4 C30 87.9(3)
N5 Cu1 N4 C30 -89.1(3)
N6 Cu1 N4 C30 -7.4(3)
N1 Cu1 N4 C30 62.8(8)
N3 Cu1 N4 C24 -12.99(17)
N2 Cu1 N4 C24 -103.41(17)
N5 Cu1 N4 C24 79.62(17)
N6 Cu1 N4 C24 161.32(17)
N1 Cu1 N4 C24 -128.5(6)
N2 Cu1 N3 C19 -75.6(2)
N5 Cu1 N3 C19 91.3(2)
N6 Cu1 N3 C19 153.9(4)
N4 Cu1 N3 C19 -173.4(2)
N1 Cu1 N3 C19 0.4(2)
N2 Cu1 N3 C23 110.95(18)
N5 Cu1 N3 C23 -82.15(19)
N6 Cu1 N3 C23 -19.5(6)
N4 Cu1 N3 C23 13.12(18)
N1 Cu1 N3 C23 -173.00(17)
C7 N1 C11 C10 -0.7(4)
Cu1 N1 C11 C10 -164.0(2)
C7 N1 C11 C12 179.7(2)
Cu1 N1 C11 C12 16.5(3)
C11 N1 C7 C8 -0.3(4)
Cu1 N1 C7 C8 157.7(2)
C9 C8 C7 N1 0.7(4)
C18 N2 C12 C13 -5.3(4)
Cu1 N2 C12 C13 168.68(19)
C18 N2 C12 C11 176.1(2)
Cu1 N2 C12 C11 -9.9(3)
N1 C11 C12 N2 -6.7(3)
C10 C11 C12 N2 173.7(2)
N1 C11 C12 C13 174.7(2)
C10 C11 C12 C13 -4.9(4)
C30 N4 C24 C25 0.1(4)
Cu1 N4 C24 C25 -170.6(2)
C30 N4 C24 C23 -178.0(2)
Cu1 N4 C24 C23 11.2(3)
C28 C25 C24 N4 0.3(4)
C26 C25 C24 N4 -179.8(2)
C28 C25 C24 C23 178.4(2)
C26 C25 C24 C23 -1.7(4)
C36 N6 C42 C41 -0.9(4)
Cu1 N6 C42 C41 175.9(2)
C19 N3 C23 C22 -4.8(4)
Cu1 N3 C23 C22 169.03(19)
C19 N3 C23 C24 174.4(2)
Cu1 N3 C23 C24 -11.7(3)
C21 C22 C23 N3 3.6(4)
C27 C22 C23 N3 -178.5(2)
C21 C22 C23 C24 -175.7(2)
C27 C22 C23 C24 2.3(4)
N4 C24 C23 N3 -1.2(4)
C25 C24 C23 N3 -179.5(2)
N4 C24 C23 C22 178.0(2)
C25 C24 C23 C22 -0.2(4)
C31 N5 C35 C34 0.7(4)
Cu1 N5 C35 C34 178.19(19)
C31 N5 C35 C36 -177.5(2)
Cu1 N5 C35 C36 0.0(3)
C23 C22 C21 C20 0.5(4)
C27 C22 C21 C20 -177.3(3)
C23 N3 C19 C20 1.9(4)
Cu1 N3 C19 C20 -171.4(2)
C42 N6 C36 C37 -0.8(4)
Cu1 N6 C36 C37 -178.2(2)
C42 N6 C36 C35 177.0(2)
Cu1 N6 C36 C35 -0.3(3)
N5 C35 C36 N6 0.2(3)
C34 C35 C36 N6 -178.0(2)
N5 C35 C36 C37 178.1(2)
C34 C35 C36 C37 -0.1(4)
N6 C36 C37 C40 2.0(4)
C35 C36 C37 C40 -175.8(2)
N6 C36 C37 C38 -178.7(2)
C35 C36 C37 C38 3.5(4)
C31 C32 C33 C34 0.5(4)
C24 N4 C30 C29 -0.1(4)
Cu1 N4 C30 C29 167.7(2)
N1 C11 C10 C9 1.1(4)
C12 C11 C10 C9 -179.3(2)
N1 C11 C10 C15 -177.6(2)
C12 C11 C10 C15 2.0(4)
C35 N5 C31 C32 2.1(4)
Cu1 N5 C31 C32 -174.90(19)
C33 C32 C31 N5 -2.7(4)
C12 N2 C18 C17 1.7(4)
Cu1 N2 C18 C17 -172.0(2)
C17 C16 C13 C12 -0.8(4)
C17 C16 C13 C14 178.3(3)
N2 C12 C13 C16 4.8(4)
C11 C12 C13 C16 -176.6(2)
N2 C12 C13 C14 -174.3(2)
C11 C12 C13 C14 4.2(4)
C15 C14 C13 C16 -179.7(3)
C15 C14 C13 C12 -0.6(4)
C22 C21 C20 C19 -3.3(4)
N3 C19 C20 C21 2.1(4)
C7 C8 C9 C10 -0.3(4)
C11 C10 C9 C8 -0.6(4)
C15 C10 C9 C8 178.1(3)
N6 C42 C41 C40 1.3(4)
C23 C22 C27 C26 -2.5(4)
C21 C22 C27 C26 175.4(3)
C13 C14 C15 C10 -2.4(4)
C11 C10 C15 C14 1.6(4)
C9 C10 C15 C14 -177.0(3)
C13 C16 C17 C18 -2.6(4)
N2 C18 C17 C16 2.2(4)
C34 C39 C38 C37 0.9(4)
C36 C37 C38 C39 -4.0(4)
C40 C37 C38 C39 175.3(3)
N5 C35 C34 C33 -2.7(4)
C36 C35 C34 C33 175.4(2)
N5 C35 C34 C39 178.9(2)
C36 C35 C34 C39 -3.0(4)
C32 C33 C34 C35 2.0(4)
C32 C33 C34 C39 -179.7(3)
C38 C39 C34 C35 2.6(4)
C38 C39 C34 C33 -175.6(3)
C22 C27 C26 C25 0.5(4)
C28 C25 C26 C27 -178.5(3)
C24 C25 C26 C27 1.6(4)
N4 C30 C29 C28 -0.3(5)
C42 C41 C40 C37 -0.1(4)
C36 C37 C40 C41 -1.5(4)
C38 C37 C40 C41 179.3(3)
C30 C29 C28 C25 0.7(5)
C24 C25 C28 C29 -0.7(4)
C26 C25 C28 C29 179.4(3)
